data_2312151
loop_
_publ_author_name
'Abdel-Aal, Seham K'
'Souhassou, Mohamed'
'Durand, Pierrick'
'Lecomte, Claude'
'Abdel-Rahman, Ahmed S'
'Claiser, Nicolas'

_publ_section_title
;
 Synthesis, crystal structure and phase transitions of novel hybrid
 perovskite: bis(1,2-diaminopropane)
 di-&#x3bc;-chloro-bis[diaquadichloromanganate(II)] dichloride.
;
_journal_coeditor_code YV5010SUP1
_journal_issue 4
_journal_name_full 'Acta crystallographica Section B, Structural science, crystal engineering and materials'
_journal_paper_doi 10.1107/S2052520623005309
_journal_volume 79
_journal_year 2023
_chemical_formula_moiety 'Cl3 H4 Mn O2, C3 H12 N2, Cl'
_chemical_formula_sum 'C3 H16 Cl4 Mn N2 O2'
_chemical_formula_weight 308.92
_space_group_crystal_system triclinic
_space_group_IT_number 2
_space_group_name_Hall '-P 1'
_space_group_name_H-M_alt 'P -1'
_symmetry_Int_Tables_number 2
_atom_sites_solution_primary heavy
_audit_creation_date 2022-11-18
_audit_creation_method
;
Olex2 1.2
(compiled 2018.05.29 svn.r3508 for OlexSys, GUI svn.r5506)
;
_cell_angle_alpha 73.154(4)
_cell_angle_beta 76.691(3)
_cell_angle_gamma 87.551(3)
_cell_formula_units_Z 2
_cell_length_a 5.9138(2)
_cell_length_b 9.8318(4)
_cell_length_c 10.8908(4)
_cell_measurement_temperature 100(5)
_cell_volume 589.58(4)
_computing_molecular_graphics 'Olex2 (Dolomanov et al., 2009)'
_computing_publication_material 'Olex2 (Dolomanov et al., 2009)'
_computing_structure_refinement 'olex2.refine (Bourhis et al., 2015)'
_computing_structure_solution 'ShelXS (Sheldrick, 2008)'
_diffrn_ambient_temperature 100.15
_diffrn_measured_fraction_theta_full 0.9638
_diffrn_measured_fraction_theta_max 0.9638
_diffrn_measurement_device_type 'Rigaku Oxford Diffraction SuperNova dual Mo/Cu Atlas diffractometer'
_diffrn_radiation_type 'Mo K\a'
_diffrn_radiation_wavelength 0.71073
_diffrn_reflns_av_R_equivalents 0.0603
_diffrn_reflns_av_unetI/netI 0.0537
_diffrn_reflns_limit_h_max 9
_diffrn_reflns_limit_h_min -10
_diffrn_reflns_limit_k_max 16
_diffrn_reflns_limit_k_min -16
_diffrn_reflns_limit_l_max 18
_diffrn_reflns_limit_l_min -18
_diffrn_reflns_number 29228
_diffrn_reflns_theta_full 37.6507
_diffrn_reflns_theta_max 37.65
_diffrn_reflns_theta_min 2.01
_exptl_absorpt_coefficient_mu 1.995
_exptl_absorpt_correction_type ' analytical and empirical'
_exptl_crystal_density_diffrn 1.7400
_exptl_crystal_F_000 315.9491
_exptl_crystal_size_max 90
_exptl_crystal_size_mid 80
_exptl_crystal_size_min 50
_refine_diff_density_max 0.8964
_refine_diff_density_min -0.8821
_refine_diff_density_rms 0.2161
_refine_ls_d_res_high 0.5818
_refine_ls_d_res_low 10.1494
_refine_ls_goodness_of_fit_ref 0.9956
_refine_ls_hydrogen_treatment mixed
_refine_ls_matrix_type full
_refine_ls_number_constraints 17
_refine_ls_number_parameters 128
_refine_ls_number_reflns 6040
_refine_ls_number_restraints 0
_refine_ls_restrained_S_all 0.9956
_refine_ls_R_factor_all 0.0532
_refine_ls_R_factor_gt 0.0331
_refine_ls_shift/su_max 0.0154
_refine_ls_shift/su_mean 0.0008
_refine_ls_structure_factor_coef Fsqd
_refine_ls_weighting_details 'w=1/[\s^2^(Fo^2^)+(0.0258P)^2^+0.0524P] where P=(Fo^2^+2Fc^2^)/3'
_refine_ls_weighting_scheme calc
_refine_ls_wR_factor_gt 0.0637
_refine_ls_wR_factor_ref 0.0737
_reflns_Friedel_coverage 0.0
_reflns_limit_h_max 10
_reflns_limit_h_min -9
_reflns_limit_k_max 16
_reflns_limit_k_min -15
_reflns_limit_l_max 18
_reflns_limit_l_min 0
_reflns_number_gt 4678
_reflns_number_total 6040
_reflns_threshold_expression I>=2u(I)
_cod_data_source_file yv5010sup1.cif
_cod_data_source_block I
_cod_database_code 2312151
_olex2_refinement_description
;
1. Fixed Uiso
 At 1.2 times of:
  All C(H) groups, {H2a,H2b,H2c} of N2, All C(H,H) groups
 At 1.5 times of:
  All C(H,H,H) groups, {H1a,H1b,H1c} of N1
2.a Ternary CH refined with riding coordinates:
 C2(H2)
2.b Secondary CH2 refined with riding coordinates:
 C1(H1d,H1e)
2.c Idealised Me refined as rotating group:
 N2(H2a,H2b,H2c), N1(H1a,H1b,H1c), C3(H3a,H3b,H3c)
;
_olex2_submission_special_instructions 'No special instructions were received'

loop_
_space_group_symop_id
_space_group_symop_operation_xyz
1 x,y,z
2 -x,-y,-z

loop_
_atom_site_label
_atom_site_type_symbol
_atom_site_fract_x
_atom_site_fract_y
_atom_site_fract_z
_atom_site_U_iso_or_equiv
_atom_site_adp_type
_atom_site_occupancy
_atom_site_refinement_flags_posn
Mn1 Mn 0.47245(3) 0.96232(2) 0.181975(19) 0.00828(5) Uani 1.000000 .
Cl2 Cl 0.70019(5) 0.86690(3) -0.00200(3) 0.00990(6) Uani 1.000000 .
Cl3 Cl 0.66450(5) 0.78506(4) 0.34910(3) 0.01115(6) Uani 1.000000 .
Cl1 Cl 0.25141(5) 1.07432(4) 0.34761(3) 0.01048(6) Uani 1.000000 .
N2 N 0.7309(2) 1.18161(12) 0.39608(11) 0.0107(2) Uani 1.000000 .
H2a H 0.6651(17) 1.1425(4) 0.3461(4) 0.0128(2) Uiso 1.000000 GR
H2b H 0.8572(4) 1.1312(3) 0.4154(9) 0.0128(2) Uiso 1.000000 GR
H2c H 0.6256(14) 1.17954(15) 0.4722(5) 0.0128(2) Uiso 1.000000 GR
N1 N 0.6603(2) 1.55174(12) 0.18403(11) 0.0109(2) Uani 1.000000 .
H1a H 0.6638(19) 1.6136(3) 0.23161(12) 0.0163(3) Uiso 1.000000 GR
H1b H 0.8032(9) 1.5500(3) 0.1310(7) 0.0163(3) Uiso 1.000000 GR
H1c H 0.5540(11) 1.5801(5) 0.1337(8) 0.0163(3) Uiso 1.000000 GR
C2 C 0.8045(2) 1.33230(14) 0.32150(13) 0.0093(2) Uani 1.000000 .
H2 H 0.9310(2) 1.33297(14) 0.24255(13) 0.0112(3) Uiso 1.000000 R
C1 C 0.5943(2) 1.40664(15) 0.27542(13) 0.0109(2) Uani 1.000000 .
H1d H 0.4733(2) 1.41388(15) 0.35278(13) 0.0131(3) Uiso 1.000000 R
H1e H 0.5285(2) 1.34953(15) 0.22998(13) 0.0131(3) Uiso 1.000000 R
C3 C 0.8989(3) 1.39886(16) 0.41028(14) 0.0141(3) Uani 1.000000 .
H3a H 0.7752(6) 1.4001(11) 0.4873(6) 0.0211(4) Uiso 1.000000 GR
H3b H 1.0280(13) 1.3429(7) 0.4394(9) 0.0211(4) Uiso 1.000000 GR
H3c H 0.9541(19) 1.4964(4) 0.3613(4) 0.0211(4) Uiso 1.000000 GR
Cl4 Cl 0.21278(5) 0.58776(4) 0.06365(3) 0.01125(6) Uani 1.000000 .
O1 O 0.20070(19) 0.80415(12) 0.22497(11) 0.0147(2) Uani 1.000000 .
O2 O 0.75961(18) 1.11725(12) 0.14286(10) 0.01130(18) Uani 1.000000 .
Hw2a H 0.745(4) 1.193(3) 0.088(2) 0.030(6) Uiso 1.000000 .
Hw2b H 0.886(4) 1.094(3) 0.123(2) 0.033(6) Uiso 1.000000 .
Hw1a H 0.203(4) 0.762(3) 0.176(2) 0.042(7) Uiso 1.000000 .
Hw1b H 0.065(4) 0.811(2) 0.265(2) 0.030(6) Uiso 1.000000 .

loop_
_atom_site_aniso_label
_atom_site_aniso_U_11
_atom_site_aniso_U_22
_atom_site_aniso_U_33
_atom_site_aniso_U_12
_atom_site_aniso_U_13
_atom_site_aniso_U_23
Mn1 0.00810(9) 0.00842(9) 0.00808(9) -0.00005(6) -0.00124(7) -0.00245(7)
Cl2 0.00987(13) 0.01029(14) 0.00877(13) 0.00221(10) -0.00138(10) -0.00240(10)
Cl3 0.01033(13) 0.01310(15) 0.00946(13) 0.00249(10) -0.00206(10) -0.00284(11)
Cl1 0.01003(13) 0.01094(14) 0.00974(13) 0.00181(10) -0.00025(10) -0.00365(10)
N2 0.0124(5) 0.0092(5) 0.0099(5) 0.0005(4) -0.0034(4) -0.0014(4)
N1 0.0116(5) 0.0091(5) 0.0115(5) 0.0006(4) -0.0032(4) -0.0019(4)
C2 0.0096(5) 0.0081(5) 0.0088(5) 0.0000(4) -0.0014(4) -0.0008(4)
C1 0.0102(5) 0.0084(6) 0.0126(6) -0.0009(4) -0.0030(4) -0.0002(4)
C3 0.0159(6) 0.0136(7) 0.0142(6) -0.0014(5) -0.0066(5) -0.0036(5)
Cl4 0.00986(13) 0.01085(14) 0.01324(14) -0.00024(10) -0.00241(10) -0.00387(11)
O1 0.0109(4) 0.0167(5) 0.0174(5) -0.0035(4) 0.0011(4) -0.0088(4)
O2 0.0089(4) 0.0118(5) 0.0119(4) -0.0008(3) -0.0008(3) -0.0025(4)

loop_
_atom_type_symbol
_atom_type_scat_dispersion_real
_atom_type_scat_dispersion_imag
_atom_type_scat_Cromer_Mann_a1
_atom_type_scat_Cromer_Mann_a2
_atom_type_scat_Cromer_Mann_a3
_atom_type_scat_Cromer_Mann_a4
_atom_type_scat_Cromer_Mann_b1
_atom_type_scat_Cromer_Mann_b2
_atom_type_scat_Cromer_Mann_b3
_atom_type_scat_Cromer_Mann_b4
_atom_type_scat_Cromer_Mann_c
_atom_type_scat_source
_atom_type_scat_dispersion_source
C 0.00347 0.00161 2.31000 1.02000 1.58860 0.86500 20.84390 10.20750 0.56870 51.65120 0.215599998832 'International Tables Volume C Table 6.1.1.4 (pp. 500-502)' 'Henke, Gullikson and Davis, At. Data and Nucl. Data Tables, 1993, 54, 2'
Cl 0.14873 0.16029 11.46040 7.19640 6.25560 1.64550 0.01040 1.16620 18.51940 47.77840 -9.55739974976 'International Tables Volume C Table 6.1.1.4 (pp. 500-502)' 'Henke, Gullikson and Davis, At. Data and Nucl. Data Tables, 1993, 54, 2'
H 0.00000 0.00000 0.49300 0.32291 0.14019 0.04081 10.51090 26.12570 3.14236 57.79970 0.0030380000826 'International Tables Volume C Table 6.1.1.4 (pp. 500-502)' 'Henke, Gullikson and Davis, At. Data and Nucl. Data Tables, 1993, 54, 2'
Mn 0.34779 0.73263 11.28190 7.35730 3.01930 2.24410 5.34090 0.34320 17.86740 83.75430 1.089599967 'International Tables Volume C Table 6.1.1.4 (pp. 500-502)' 'Henke, Gullikson and Davis, At. Data and Nucl. Data Tables, 1993, 54, 2'
O 0.01158 0.00611 3.04850 2.28680 1.54630 0.86700 13.27710 5.70110 0.32390 32.90890 0.250800013542 'International Tables Volume C Table 6.1.1.4 (pp. 500-502)' 'Henke, Gullikson and Davis, At. Data and Nucl. Data Tables, 1993, 54, 2'
N 0.00653 0.00323 12.21260 3.13220 2.01250 1.16630 0.00570 9.89330 28.99750 0.58260 -11.5290002823 'International Tables Volume C Table 6.1.1.4 (pp. 500-502)' 'Henke, Gullikson and Davis, At. Data and Nucl. Data Tables, 1993, 54, 2'

loop_
_geom_angle_atom_site_label_1
_geom_angle_atom_site_label_2
_geom_angle_atom_site_label_3
_geom_angle
_geom_angle_site_symmetry_1
_geom_angle_site_symmetry_3
_geom_angle_publ_flag
Cl3 Mn1 Cl2 90.619(12) . . ?
Cl3 Mn1 Cl2 175.883(12) . 2_675 ?
Cl1 Mn1 Cl2 175.328(14) . . ?
Cl1 Mn1 Cl2 90.686(12) . 2_675 ?
Cl1 Mn1 Cl3 93.395(12) . . ?
O1 Mn1 Cl2 90.07(3) . . ?
O1 Mn1 Cl2 92.17(3) . 2_675 ?
O1 Mn1 Cl3 88.20(3) . . ?
O1 Mn1 Cl1 92.44(3) . . ?
O2 Mn1 Cl2 89.52(3) . . ?
O2 Mn1 Cl2 90.25(3) . 2_675 ?
O2 Mn1 Cl3 89.34(3) . . ?
O2 Mn1 Cl1 88.14(3) . . ?
O2 Mn1 O1 177.51(5) . . ?
C1 C2 N2 107.32(11) . . ?
C3 C2 N2 108.63(11) . . ?
C3 C2 C1 114.11(11) . . ?
C2 C1 N1 111.01(11) . . ?

loop_
_geom_bond_atom_site_label_1
_geom_bond_atom_site_label_2
_geom_bond_distance
_geom_bond_site_symmetry_2
_geom_bond_publ_flag
Mn1 Cl2 2.5634(4) 2_675 ?
Mn1 Cl2 2.5393(4) . ?
Mn1 Cl3 2.5660(4) . ?
Mn1 Cl1 2.4734(4) . ?
Mn1 O1 2.1599(11) . ?
Mn1 O2 2.2131(11) . ?
N2 C2 1.4963(18) . ?
N1 C1 1.4912(18) . ?
C2 C1 1.5254(19) . ?
C2 C3 1.5236(19) . ?

_cod_database_fobs_code 2312151
